data_4321382
loop_
_publ_author_name
'Paolo Dapporto'
'Mauro Formica'
'Vieri Fusi'
'Mauro Micheloni'
'Paola Paoli'
'Roberto Pontellini'
'Patrizia Rossi'

_publ_contact_author 'Vieri Fusi'
_publ_contact_author_address
;
  Instiute of Chemical Sciences
  Univerity of Urbino
  P.za Rinascimento 6
  I-61029 Urbino, ITALY
;
_publ_contact_author_email vieri@chim.uniurb.it
_publ_section_title
;
 Synthesis of a Flexible Ligand for Assembling Two Metal Ions in Close
 Proximity. Crystal Structures of Binuclear Nickel and Copper Complexes
;
_journal_name_full 'Inorganic Chemistry'
_journal_page_first 4663
_journal_page_last 4665
_journal_paper_doi 10.1021/ic0000799
_journal_volume 39
_journal_year 2000
_chemical_formula_moiety
;
 (Ni 2+)2, C16 H31 N6 O1 1-, (Cl 1-)3
;
_chemical_formula_sum 'C16 H31 Cl3 N6 Ni2 O'
_chemical_formula_weight 547.24
_chemical_name_systematic
;
 ?
;
_space_group_IT_number 14
_symmetry_cell_setting monoclinic
_symmetry_space_group_name_Hall '-P 2ybc'
_symmetry_space_group_name_H-M 'P 1 21/c 1'
_atom_sites_solution_hydrogens geom
_atom_sites_solution_primary direct
_atom_sites_solution_secondary difmap
_audit_creation_method SHELXL-97
_cell_angle_alpha 90.00
_cell_angle_beta 91.15(3)
_cell_angle_gamma 90.00
_cell_formula_units_Z 4
_cell_length_a 11.142(5)
_cell_length_b 10.307(4)
_cell_length_c 18.692(8)
_cell_measurement_reflns_used 25
_cell_measurement_temperature 293
_cell_volume 2146.2(16)
_computing_cell_refinement 'Siemens P4'
_computing_data_collection 'Siemens P4'
_computing_data_reduction 'Siemens P4'
_computing_molecular_graphics 'ORTEP (Johnson, 1971)'
_computing_publication_material 'PARST97 (Nardelli, 1997)'
_computing_structure_refinement 'SHELXL-97 (Sheldrick, 1997)'
_computing_structure_solution 'SIR97 (Altomare, 1994)'
_diffrn_ambient_temperature 293
_diffrn_measured_fraction_theta_full 0.956
_diffrn_measured_fraction_theta_max 0.956
_diffrn_measurement_device_type 'Siemens P4'
_diffrn_measurement_method \q/2\q
_diffrn_radiation_monochromator graphite
_diffrn_radiation_source 'X-ray tube'
_diffrn_radiation_type CuK\a
_diffrn_radiation_wavelength 1.54180
_diffrn_reflns_av_R_equivalents 0.0000
_diffrn_reflns_av_sigmaI/netI 0.0605
_diffrn_reflns_limit_h_max 13
_diffrn_reflns_limit_h_min -12
_diffrn_reflns_limit_k_max 12
_diffrn_reflns_limit_k_min 0
_diffrn_reflns_limit_l_max 21
_diffrn_reflns_limit_l_min 0
_diffrn_reflns_number 3416
_diffrn_reflns_theta_full 64.22
_diffrn_reflns_theta_max 64.22
_diffrn_reflns_theta_min 3.97
_diffrn_standards_interval_time 60
_diffrn_standards_number 3
_exptl_absorpt_coefficient_mu 5.785
_exptl_absorpt_correction_type 'refdelf (Walker and Stuart, 1983)'
_exptl_crystal_colour 'pale green'
_exptl_crystal_density_diffrn 1.694
_exptl_crystal_description prismatic
_exptl_crystal_F_000 1136
_exptl_crystal_size_max 0.5
_exptl_crystal_size_mid 0.4
_exptl_crystal_size_min 0.35
_refine_diff_density_max 0.602
_refine_diff_density_min -0.554
_refine_diff_density_rms 0.120
_refine_ls_extinction_coef 0.00000(12)
_refine_ls_extinction_expression Fc^*^=kFc[1+0.001xFc^2^\l^3^/sin(2\q)]^-1/4^
_refine_ls_extinction_method SHELXL
_refine_ls_goodness_of_fit_ref 0.743
_refine_ls_hydrogen_treatment refU
_refine_ls_matrix_type full
_refine_ls_number_parameters 255
_refine_ls_number_reflns 3416
_refine_ls_number_restraints 0
_refine_ls_restrained_S_all 0.743
_refine_ls_R_factor_all 0.0735
_refine_ls_R_factor_gt 0.0617
_refine_ls_shift/su_max 0.086
_refine_ls_shift/su_mean 0.016
_refine_ls_structure_factor_coef Fsqd
_refine_ls_weighting_details 'calc w=1/[\s^2^(Fo^2^)+(0.1247P)^2^+35.7468P] where P=(Fo^2^+2Fc^2^)/3'
_refine_ls_weighting_scheme calc
_refine_ls_wR_factor_gt 0.1861
_refine_ls_wR_factor_ref 0.1974
_reflns_number_gt 2859
_reflns_number_total 3416
_reflns_threshold_expression >2sigma(I)
_cod_data_source_file ic0000799_2.cif
_cod_data_source_block '[Ni2(LO)]Cl3'
_cod_original_sg_symbol_H-M ' P 1 21/c 1'
_cod_database_code 4321382

loop_
_symmetry_equiv_pos_as_xyz
'x, y, z'
'-x, y+1/2, -z+1/2'
'-x, -y, -z'
'x, -y-1/2, z-1/2'

loop_
_atom_site_label
_atom_site_type_symbol
_atom_site_fract_x
_atom_site_fract_y
_atom_site_fract_z
_atom_site_U_iso_or_equiv
_atom_site_adp_type
_atom_site_occupancy
_atom_site_symmetry_multiplicity
_atom_site_calc_flag
_atom_site_refinement_flags
_atom_site_disorder_assembly
_atom_site_disorder_group
Ni1 Ni 0.82136(10) -0.11520(11) 0.08569(6) 0.0288(3) Uani 1 1 d . . .
Ni2 Ni 0.68073(9) 0.15807(11) 0.09120(6) 0.0274(3) Uani 1 1 d . . .
Cl1 Cl 0.75424(15) 0.03136(18) -0.01031(8) 0.0371(4) Uani 1 1 d . . .
Cl2 Cl 0.62214(17) -0.23996(19) 0.07531(12) 0.0504(5) Uani 1 1 d . . .
Cl3 Cl 0.87806(16) 0.28278(18) 0.09835(11) 0.0443(5) Uani 1 1 d . . .
O1 O 0.7474(4) 0.0141(4) 0.1571(2) 0.0276(10) Uani 1 1 d . . .
N1 N 0.8898(5) -0.2310(5) 0.1689(3) 0.0327(13) Uani 1 1 d . . .
N2 N 0.8857(6) -0.2627(6) 0.0199(3) 0.0408(15) Uani 1 1 d . . .
H2A H 0.8240 -0.3017 -0.0032 0.056(5) Uiso 1 1 calc R . .
H2B H 0.9348 -0.2289 -0.0129 0.056(5) Uiso 1 1 calc R . .
N3 N 0.9834(5) -0.0193(6) 0.0988(3) 0.0376(14) Uani 1 1 d . . .
H3A H 1.0376 -0.0516 0.0685 0.056(5) Uiso 1 1 calc R . .
H3B H 0.9739 0.0658 0.0895 0.056(5) Uiso 1 1 calc R . .
N4 N 0.6056(5) 0.2547(5) 0.1771(3) 0.0308(13) Uani 1 1 d . . .
N5 N 0.5178(5) 0.0602(6) 0.0896(3) 0.0373(14) Uani 1 1 d . . .
H5A H 0.4652 0.0996 0.0596 0.056(5) Uiso 1 1 calc R . .
H5B H 0.5279 -0.0222 0.0749 0.056(5) Uiso 1 1 calc R . .
N6 N 0.6169(6) 0.3142(6) 0.0301(3) 0.0432(15) Uani 1 1 d . . .
H6A H 0.6789 0.3597 0.0128 0.056(5) Uiso 1 1 calc R . .
H6B H 0.5719 0.2851 -0.0070 0.056(5) Uiso 1 1 calc R . .
C1 C 0.7495(6) 0.0101(6) 0.2288(3) 0.0252(13) Uani 1 1 d . . .
C2 C 0.7834(6) -0.1053(7) 0.2650(3) 0.0304(15) Uani 1 1 d . . .
C3 C 0.7923(6) -0.1065(7) 0.3404(3) 0.0352(16) Uani 1 1 d . . .
H3 H 0.8207 -0.1807 0.3635 0.056(5) Uiso 1 1 calc R . .
C4 C 0.7598(7) 0.0001(7) 0.3810(4) 0.0400(17) Uani 1 1 d . . .
H4 H 0.7638 -0.0029 0.4307 0.056(5) Uiso 1 1 calc R . .
C5 C 0.7211(6) 0.1117(7) 0.3455(3) 0.0336(15) Uani 1 1 d . . .
H5 H 0.6978 0.1831 0.3723 0.056(5) Uiso 1 1 calc R . .
C6 C 0.7164(6) 0.1198(7) 0.2702(4) 0.0313(15) Uani 1 1 d . . .
C7 C 0.8034(6) -0.2320(6) 0.2271(4) 0.0308(15) Uani 1 1 d . . .
H7A H 0.8303 -0.2953 0.2623 0.056(5) Uiso 1 1 calc R . .
H7B H 0.7268 -0.2617 0.2078 0.056(5) Uiso 1 1 calc R . .
C8 C 0.9008(8) -0.3623(7) 0.1383(4) 0.0428(18) Uani 1 1 d . . .
H8A H 0.8225 -0.4035 0.1365 0.056(5) Uiso 1 1 calc R . .
H8B H 0.9533 -0.4143 0.1688 0.056(5) Uiso 1 1 calc R . .
C9 C 0.9509(8) -0.3572(7) 0.0638(4) 0.0442(18) Uani 1 1 d . . .
H9A H 1.0351 -0.3336 0.0666 0.056(5) Uiso 1 1 calc R . .
H9B H 0.9446 -0.4422 0.0418 0.056(5) Uiso 1 1 calc R . .
C10 C 1.0099(6) -0.1792(8) 0.1928(4) 0.0391(17) Uani 1 1 d . . .
H10A H 1.0185 -0.1886 0.2442 0.056(5) Uiso 1 1 calc R . .
H10B H 1.0727 -0.2298 0.1709 0.056(5) Uiso 1 1 calc R . .
C11 C 1.0252(7) -0.0375(7) 0.1729(4) 0.0402(18) Uani 1 1 d . . .
H11A H 0.9790 0.0167 0.2046 0.056(5) Uiso 1 1 calc R . .
H11B H 1.1090 -0.0130 0.1777 0.056(5) Uiso 1 1 calc R . .
C12 C 0.6900(6) 0.2519(7) 0.2397(4) 0.0336(16) Uani 1 1 d . . .
H12A H 0.6571 0.3055 0.2772 0.056(5) Uiso 1 1 calc R . .
H12B H 0.7652 0.2910 0.2257 0.056(5) Uiso 1 1 calc R . .
C13 C 0.4873(6) 0.1981(8) 0.1939(4) 0.0390(17) Uani 1 1 d . . .
H13A H 0.4241 0.2536 0.1748 0.056(5) Uiso 1 1 calc R . .
H13B H 0.4790 0.1938 0.2454 0.056(5) Uiso 1 1 calc R . .
C14 C 0.4736(8) 0.0624(9) 0.1623(5) 0.050(2) Uani 1 1 d . . .
H14A H 0.5185 0.0007 0.1915 0.056(5) Uiso 1 1 calc R . .
H14B H 0.3898 0.0372 0.1621 0.056(5) Uiso 1 1 calc R . .
C15 C 0.5916(7) 0.3930(6) 0.1519(4) 0.0414(18) Uani 1 1 d . . .
H15A H 0.5370 0.4385 0.1829 0.056(5) Uiso 1 1 calc R . .
H15B H 0.6688 0.4364 0.1548 0.056(5) Uiso 1 1 calc R . .
C16 C 0.5440(8) 0.3977(7) 0.0764(4) 0.0449(19) Uani 1 1 d . . .
H16A H 0.5461 0.4863 0.0590 0.056(5) Uiso 1 1 calc R . .
H16B H 0.4613 0.3685 0.0748 0.056(5) Uiso 1 1 calc R . .

loop_
_atom_site_aniso_label
_atom_site_aniso_U_11
_atom_site_aniso_U_22
_atom_site_aniso_U_33
_atom_site_aniso_U_23
_atom_site_aniso_U_13
_atom_site_aniso_U_12
Ni1 0.0293(6) 0.0294(6) 0.0275(6) -0.0023(5) -0.0062(5) 0.0030(5)
Ni2 0.0274(6) 0.0286(6) 0.0259(6) 0.0020(4) -0.0053(4) 0.0024(4)
Cl1 0.0362(9) 0.0477(10) 0.0272(8) -0.0019(7) -0.0045(7) 0.0080(7)
Cl2 0.0422(10) 0.0376(10) 0.0708(13) -0.0070(9) -0.0161(9) -0.0045(8)
Cl3 0.0374(10) 0.0368(10) 0.0586(12) 0.0005(8) -0.0007(8) -0.0053(7)
O1 0.033(2) 0.026(2) 0.024(2) 0.0008(18) -0.0030(18) 0.0000(18)
N1 0.037(3) 0.030(3) 0.031(3) -0.006(2) -0.002(2) 0.005(2)
N2 0.046(4) 0.039(3) 0.037(3) -0.005(3) -0.011(3) 0.002(3)
N3 0.029(3) 0.032(3) 0.051(4) -0.001(3) -0.003(3) -0.001(2)
N4 0.038(3) 0.022(3) 0.032(3) 0.006(2) -0.008(2) 0.004(2)
N5 0.032(3) 0.042(3) 0.037(3) -0.004(3) -0.011(3) -0.001(3)
N6 0.046(4) 0.046(4) 0.038(3) 0.013(3) -0.004(3) -0.001(3)
C1 0.025(3) 0.027(3) 0.024(3) -0.001(3) -0.007(3) -0.003(2)
C2 0.032(4) 0.035(4) 0.024(3) -0.001(3) -0.004(3) 0.002(3)
C3 0.042(4) 0.041(4) 0.023(3) 0.009(3) -0.006(3) 0.009(3)
C4 0.052(5) 0.043(4) 0.024(3) 0.003(3) -0.008(3) 0.003(4)
C5 0.038(4) 0.039(4) 0.024(3) -0.003(3) -0.003(3) 0.005(3)
C6 0.020(3) 0.042(4) 0.032(4) -0.003(3) -0.007(3) 0.002(3)
C7 0.039(4) 0.022(3) 0.032(3) 0.005(3) -0.001(3) 0.002(3)
C8 0.052(5) 0.030(4) 0.046(4) -0.002(3) 0.002(4) 0.009(3)
C9 0.059(5) 0.034(4) 0.040(4) -0.004(3) 0.003(4) 0.008(4)
C10 0.027(4) 0.052(5) 0.038(4) 0.000(3) -0.010(3) 0.006(3)
C11 0.034(4) 0.042(4) 0.045(4) -0.013(3) -0.013(3) -0.002(3)
C12 0.040(4) 0.034(4) 0.026(3) -0.003(3) -0.009(3) 0.001(3)
C13 0.025(3) 0.056(5) 0.036(4) -0.003(3) 0.001(3) 0.008(3)
C14 0.040(4) 0.057(5) 0.054(5) 0.008(4) -0.004(4) -0.013(4)
C15 0.052(5) 0.017(3) 0.055(5) 0.004(3) -0.011(4) 0.009(3)
C16 0.056(5) 0.032(4) 0.046(4) 0.001(3) -0.006(4) 0.012(4)

loop_
_atom_type_symbol
_atom_type_description
_atom_type_scat_dispersion_real
_atom_type_scat_dispersion_imag
_atom_type_scat_source
C C 0.0181 0.0091 'International Tables Vol C Tables 4.2.6.8 and 6.1.1.4'
H H 0.0000 0.0000 'International Tables Vol C Tables 4.2.6.8 and 6.1.1.4'
N N 0.0311 0.0180 'International Tables Vol C Tables 4.2.6.8 and 6.1.1.4'
O O 0.0492 0.0322 'International Tables Vol C Tables 4.2.6.8 and 6.1.1.4'
Cl Cl 0.3639 0.7018 'International Tables Vol C Tables 4.2.6.8 and 6.1.1.4'
Ni Ni -3.0029 0.5091 'International Tables Vol C Tables 4.2.6.8 and 6.1.1.4'

loop_
_geom_angle_atom_site_label_1
_geom_angle_atom_site_label_2
_geom_angle_atom_site_label_3
_geom_angle
_geom_angle_site_symmetry_1
_geom_angle_site_symmetry_3
_geom_angle_publ_flag
O1 Ni1 N3 88.5(2) . . ?
O1 Ni1 N1 91.9(2) . . ?
N3 Ni1 N1 83.1(2) . . ?
O1 Ni1 N2 173.4(2) . . ?
N3 Ni1 N2 96.2(3) . . ?
N1 Ni1 N2 84.1(2) . . ?
O1 Ni1 Cl1 87.44(13) . . ?
N3 Ni1 Cl1 92.60(18) . . ?
N1 Ni1 Cl1 175.68(18) . . ?
N2 Ni1 Cl1 96.94(18) . . ?
O1 Ni1 Cl2 90.96(14) . . ?
N3 Ni1 Cl2 177.16(19) . . ?
N1 Ni1 Cl2 94.12(18) . . ?
N2 Ni1 Cl2 84.12(19) . . ?
Cl1 Ni1 Cl2 90.15(8) . . ?
O1 Ni2 N4 91.69(19) . . ?
O1 Ni2 N5 87.9(2) . . ?
N4 Ni2 N5 83.0(2) . . ?
O1 Ni2 N6 175.7(2) . . ?
N4 Ni2 N6 85.1(2) . . ?
N5 Ni2 N6 94.5(3) . . ?
O1 Ni2 Cl1 87.52(13) . . ?
N4 Ni2 Cl1 175.03(17) . . ?
N5 Ni2 Cl1 92.04(18) . . ?
N6 Ni2 Cl1 95.89(19) . . ?
O1 Ni2 Cl3 91.80(14) . . ?
N4 Ni2 Cl3 94.47(17) . . ?
N5 Ni2 Cl3 177.47(18) . . ?
N6 Ni2 Cl3 85.64(19) . . ?
Cl1 Ni2 Cl3 90.46(8) . . ?
Ni1 Cl1 Ni2 82.17(7) . . ?
C1 O1 Ni2 128.3(4) . . ?
C1 O1 Ni1 128.7(4) . . ?
Ni2 O1 Ni1 102.87(19) . . ?
C8 N1 C7 110.0(6) . . ?
C8 N1 C10 111.2(6) . . ?
C7 N1 C10 112.1(5) . . ?
C8 N1 Ni1 105.5(4) . . ?
C7 N1 Ni1 108.7(4) . . ?
C10 N1 Ni1 109.1(4) . . ?
C9 N2 Ni1 109.1(4) . . ?
C11 N3 Ni1 108.2(5) . . ?
C13 N4 C12 112.1(5) . . ?
C13 N4 C15 110.6(6) . . ?
C12 N4 C15 108.9(5) . . ?
C13 N4 Ni2 110.4(4) . . ?
C12 N4 Ni2 109.9(4) . . ?
C15 N4 Ni2 104.6(4) . . ?
C14 N5 Ni2 106.9(4) . . ?
C16 N6 Ni2 108.3(4) . . ?
O1 C1 C6 121.3(6) . . ?
O1 C1 C2 120.2(6) . . ?
C6 C1 C2 118.5(6) . . ?
C3 C2 C1 119.8(6) . . ?
C3 C2 C7 117.0(6) . . ?
C1 C2 C7 123.1(6) . . ?
C4 C3 C2 121.7(6) . . ?
C3 C4 C5 118.4(6) . . ?
C4 C5 C6 122.0(7) . . ?
C5 C6 C1 119.4(6) . . ?
C5 C6 C12 115.8(6) . . ?
C1 C6 C12 124.4(6) . . ?
N1 C7 C2 116.7(6) . . ?
N1 C8 C9 111.1(6) . . ?
N2 C9 C8 110.7(6) . . ?
C11 C10 N1 111.9(6) . . ?
N3 C11 C10 108.6(6) . . ?
N4 C12 C6 115.6(5) . . ?
N4 C13 C14 111.2(6) . . ?
N5 C14 C13 110.1(6) . . ?
C16 C15 N4 111.0(6) . . ?
C15 C16 N6 110.2(6) . . ?

loop_
_geom_bond_atom_site_label_1
_geom_bond_atom_site_label_2
_geom_bond_distance
_geom_bond_site_symmetry_2
_geom_bond_publ_flag
Ni1 O1 2.069(4) . ?
Ni1 N3 2.069(6) . ?
Ni1 N1 2.092(6) . ?
Ni1 N2 2.091(6) . ?
Ni1 Cl1 2.451(2) . ?
Ni1 Cl2 2.569(2) . ?
Ni2 O1 2.057(4) . ?
Ni2 N4 2.080(6) . ?
Ni2 N5 2.077(6) . ?
Ni2 N6 2.090(6) . ?
Ni2 Cl1 2.457(2) . ?
Ni2 Cl3 2.548(2) . ?
O1 C1 1.342(7) . ?
N1 C8 1.475(9) . ?
N1 C7 1.467(9) . ?
N1 C10 1.501(9) . ?
N2 C9 1.458(10) . ?
N3 C11 1.464(9) . ?
N4 C13 1.481(9) . ?
N4 C12 1.486(8) . ?
N4 C15 1.508(8) . ?
N5 C14 1.454(11) . ?
N6 C16 1.475(10) . ?
C1 C6 1.423(9) . ?
C1 C2 1.416(9) . ?
C2 C3 1.412(9) . ?
C2 C7 1.504(9) . ?
C3 C4 1.387(10) . ?
C4 C5 1.392(10) . ?
C5 C6 1.410(9) . ?
C6 C12 1.503(10) . ?
C8 C9 1.511(11) . ?
C10 C11 1.517(11) . ?
C13 C14 1.525(12) . ?
C15 C16 1.499(11) . ?
